data_4061805
loop_
_publ_author_name
'Song, Li-Cheng'
'Yang, Zhi-Yong'
'Bian, Hong-Zhu'
'Liu, Yang'
'Wang, Hu-Ting'
'Liu, Xu-Feng'
'Hu, Qing-Mei'

_publ_section_title
;
 Diiron Oxadithiolate Type Models for the Active Site of Iron-Only
 Hydrogenases and Biomimetic Hydrogen Evolution Catalyzed by
 Fe2(\m-SCH2OCH2S-\m)(CO)6
;
_journal_coden_ASTM ORGND7
_journal_issue 25
_journal_name_full Organometallics
_journal_page_first 6126
_journal_page_last 6135
_journal_paper_doi 10.1021/om0507373
_journal_volume 24
_journal_year 2005
_chemical_formula_sum 'C22 H12 Fe4 N2 O12 S4'
_chemical_formula_weight 847.98
_space_group_IT_number 15
_symmetry_cell_setting monoclinic
_symmetry_space_group_name_Hall '-C 2yc'
_symmetry_space_group_name_H-M 'C 1 2/c 1'
_cell_angle_alpha 90.00
_cell_angle_beta 113.949(7)
_cell_angle_gamma 90.00
_cell_formula_units_Z 4
_cell_length_a 28.406(13)
_cell_length_b 7.598(3)
_cell_length_c 15.657(7)
_cell_measurement_temperature 293(2)
_cell_volume 3088(2)
_diffrn_ambient_temperature 293(2)
_exptl_crystal_density_diffrn 1.824
_cod_depositor_comments
;
The following automatic conversions were performed:
'_symmetry_cell_setting' value 'Monoclinic' changed to 'monoclinic'
according to '/home/saulius/struct/CIF-dictionaries/cif_core.dic'
dictionary named 'cif_core.dic' version 2.4.1 from 2010-06-29.

Automatic conversion script
Id: cif_fix_enum 1527 2010-12-29 10:47:43Z saulius 

 Updated bibliographic information.

 Antanas Vaitkus,
 2019-09-24
;
_cod_original_sg_symbol_H-M 'C 2/c'
_cod_database_code 4061805

loop_
_symmetry_equiv_pos_as_xyz
'x, y, z'
'-x, y, -z+1/2'
'x+1/2, y+1/2, z'
'-x+1/2, y+1/2, -z+1/2'
'-x, -y, -z'
'x, -y, z-1/2'
'-x+1/2, -y+1/2, -z'
'x+1/2, -y+1/2, z-1/2'

loop_
_atom_site_label
_atom_site_type_symbol
_atom_site_fract_x
_atom_site_fract_y
_atom_site_fract_z
_atom_site_U_iso_or_equiv
_atom_site_adp_type
_atom_site_occupancy
_atom_site_symmetry_multiplicity
_atom_site_calc_flag
_atom_site_refinement_flags
_atom_site_disorder_assembly
_atom_site_disorder_group
Fe1 Fe 0.154802(18) 0.38164(6) 0.29678(3) 0.04375(15) Uani 1 1 d . . .
Fe2 Fe 0.110464(18) 0.67261(6) 0.25881(3) 0.04136(15) Uani 1 1 d . . .
S1 S 0.08635(3) 0.44997(12) 0.32749(6) 0.0472(2) Uani 1 1 d . . .
S2 S 0.18884(3) 0.62973(12) 0.37407(6) 0.0459(2) Uani 1 1 d . . .
O1 O 0.07164(14) 0.9852(4) 0.3158(2) 0.0916(10) Uani 1 1 d . . .
O2 O 0.16072(12) 0.8287(5) 0.1473(2) 0.0907(10) Uani 1 1 d . . .
O3 O 0.02011(12) 0.5914(4) 0.0908(2) 0.0915(11) Uani 1 1 d . . .
O4 O 0.22859(13) 0.3998(6) 0.2110(2) 0.1084(13) Uani 1 1 d . . .
O5 O 0.20225(15) 0.1044(4) 0.4336(3) 0.1087(13) Uani 1 1 d . . .
O6 O 0.13412(11) 0.6564(4) 0.48181(18) 0.0705(8) Uani 1 1 d . . .
N1 N 0.07985(12) 0.1796(4) 0.1353(2) 0.0522(7) Uani 1 1 d . . .
C1 C 0.08746(16) 0.8635(5) 0.2952(3) 0.0551(9) Uani 1 1 d . . .
C2 C 0.14150(15) 0.7698(5) 0.1921(3) 0.0566(9) Uani 1 1 d . . .
C3 C 0.05520(15) 0.6240(5) 0.1562(3) 0.0552(9) Uani 1 1 d . . .
C4 C 0.19990(15) 0.3909(6) 0.2450(3) 0.0680(12) Uani 1 1 d . . .
C5 C 0.18410(16) 0.2111(6) 0.3799(3) 0.0660(11) Uani 1 1 d . . .
C6 C 0.18400(14) 0.6432(6) 0.4865(2) 0.0590(10) Uani 1 1 d . . .
H6A H 0.2001 0.5395 0.5227 0.071 Uiso 1 1 calc R . .
H6B H 0.2035 0.7448 0.5200 0.071 Uiso 1 1 calc R . .
C7 C 0.10595(15) 0.5013(6) 0.4517(3) 0.0629(10) Uani 1 1 d . . .
H7A H 0.0753 0.5094 0.4643 0.075 Uiso 1 1 calc R . .
H7B H 0.1265 0.4044 0.4884 0.075 Uiso 1 1 calc R . .
C8 C 0.10964(13) 0.2534(5) 0.1978(2) 0.0475(8) Uani 1 1 d . . .
C9 C 0.03952(13) 0.0887(4) 0.0664(2) 0.0425(8) Uani 1 1 d . . .
C10 C -0.00746(14) 0.0828(4) 0.0717(2) 0.0494(9) Uani 1 1 d . . .
H10 H -0.0123 0.1392 0.1203 0.059 Uiso 1 1 calc R . .
C11 C 0.04741(13) 0.0071(5) -0.0048(2) 0.0488(8) Uani 1 1 d . . .
H11 H 0.0794 0.0124 -0.0077 0.059 Uiso 1 1 calc R . .

loop_
_atom_site_aniso_label
_atom_site_aniso_U_11
_atom_site_aniso_U_22
_atom_site_aniso_U_33
_atom_site_aniso_U_23
_atom_site_aniso_U_13
_atom_site_aniso_U_12
Fe1 0.0340(3) 0.0480(3) 0.0373(3) -0.0076(2) 0.0022(2) 0.0006(2)
Fe2 0.0373(3) 0.0459(3) 0.0347(2) 0.0002(2) 0.0082(2) -0.0014(2)
S1 0.0364(4) 0.0535(5) 0.0455(5) 0.0035(4) 0.0101(4) -0.0055(4)
S2 0.0352(4) 0.0582(5) 0.0362(4) -0.0086(4) 0.0060(4) -0.0088(4)
O1 0.136(3) 0.068(2) 0.097(2) 0.0127(17) 0.075(2) 0.031(2)
O2 0.072(2) 0.136(3) 0.070(2) 0.0247(19) 0.0350(18) -0.007(2)
O3 0.067(2) 0.107(2) 0.0601(18) 0.0095(17) -0.0160(16) -0.0170(18)
O4 0.062(2) 0.189(4) 0.078(2) -0.029(2) 0.0323(19) 0.009(2)
O5 0.106(3) 0.077(2) 0.095(2) 0.0225(19) -0.008(2) 0.024(2)
O6 0.0716(19) 0.089(2) 0.0506(15) -0.0111(14) 0.0246(14) 0.0009(16)
N1 0.0518(18) 0.0533(17) 0.0368(15) -0.0057(13) 0.0030(14) -0.0101(15)
C1 0.064(2) 0.057(2) 0.049(2) 0.0098(17) 0.0268(19) 0.008(2)
C2 0.047(2) 0.071(3) 0.045(2) 0.0002(18) 0.0117(18) 0.000(2)
C3 0.049(2) 0.058(2) 0.047(2) 0.0082(17) 0.0073(18) -0.0034(18)
C4 0.042(2) 0.101(3) 0.051(2) -0.026(2) 0.0084(19) 0.004(2)
C5 0.056(2) 0.062(3) 0.055(2) -0.008(2) -0.004(2) 0.007(2)
C6 0.047(2) 0.086(3) 0.0356(18) -0.0132(18) 0.0087(17) -0.005(2)
C7 0.059(2) 0.084(3) 0.051(2) 0.006(2) 0.0268(19) -0.006(2)
C8 0.045(2) 0.0455(19) 0.0423(19) -0.0006(16) 0.0083(17) 0.0035(17)
C9 0.0460(19) 0.0391(17) 0.0286(15) 0.0014(13) 0.0011(14) -0.0058(15)
C10 0.056(2) 0.054(2) 0.0329(17) -0.0075(15) 0.0121(16) -0.0037(18)
C11 0.0437(19) 0.061(2) 0.0371(17) -0.0031(16) 0.0117(15) -0.0078(17)

loop_
_geom_bond_atom_site_label_1
_geom_bond_atom_site_label_2
_geom_bond_distance
_geom_bond_site_symmetry_2
_geom_bond_publ_flag
Fe1 C4 1.774(5) . ?
Fe1 C5 1.785(4) . ?
Fe1 C8 1.840(3) . ?
Fe1 S2 2.2366(12) . ?
Fe1 S1 2.2453(13) . ?
Fe1 Fe2 2.4938(11) . ?
Fe2 C3 1.770(4) . ?
Fe2 C1 1.777(4) . ?
Fe2 C2 1.779(4) . ?
Fe2 S2 2.2490(12) . ?
Fe2 S1 2.2551(12) . ?
S1 C7 1.835(4) . ?
S2 C6 1.823(4) . ?
O1 C1 1.131(4) . ?
O2 C2 1.140(4) . ?
O3 C3 1.129(4) . ?
O4 C4 1.142(5) . ?
O5 C5 1.131(5) . ?
O6 C7 1.394(5) . ?
O6 C6 1.392(5) . ?
N1 C8 1.146(4) . ?
N1 C9 1.397(4) . ?
C6 H6A 0.9700 . ?
C6 H6B 0.9700 . ?
C7 H7A 0.9700 . ?
C7 H7B 0.9700 . ?
C9 C10 1.371(5) . ?
C9 C11 1.371(5) . ?
C10 C11 1.373(4) 5 ?
C10 H10 0.9300 . ?
C11 C10 1.373(4) 5 ?
C11 H11 0.9300 . ?
